data_2019765
loop_
_publ_author_name
'Li, Qiang'

_publ_section_title
;
 A three-dimensional anionic metal--dicyanamide network in
 poly[ethyltriphenylphosphonium [tri-\m~2~-dicyanamidato-cadmium(II)]]
;
_journal_coeditor_code SK3571
_journal_issue 1
_journal_name_full 'Acta Crystallographica Section C'
_journal_page_first
;
;
_journal_paper_doi 10.1107/S2053229614027090
_journal_volume 71
_journal_year 2015
_chemical_formula_iupac '(C20 H20 P) [Cd (C2 N3)3]'
_chemical_formula_moiety 'C20 H20 P +, C6 Cd N9 -'
_chemical_formula_sum 'C26 H20 Cd N9 P'
_chemical_formula_weight 601.89
_chemical_name_systematic
;
Poly[ethyltriphenylphosphonium [tri-\m~2~-dicyanamidato-cadmium(II)]]
;
_space_group_IT_number 14
_symmetry_cell_setting monoclinic
_symmetry_space_group_name_Hall '-P 2yn'
_symmetry_space_group_name_H-M 'P 1 21/n 1'
_atom_sites_solution_hydrogens geom
_atom_sites_solution_primary direct
_atom_sites_solution_secondary difmap
_audit_creation_method SHELXL-97
_cell_angle_alpha 90.00
_cell_angle_beta 90.95(3)
_cell_angle_gamma 90.00
_cell_formula_units_Z 4
_cell_length_a 12.238(2)
_cell_length_b 17.073(3)
_cell_length_c 12.782(3)
_cell_measurement_reflns_used 17111
_cell_measurement_temperature 293(2)
_cell_measurement_theta_max 27.54
_cell_measurement_theta_min 3.19
_cell_volume 2670.3(9)
_computing_cell_refinement
;
CrystalClear (Rigaku, 2005)
;
_computing_data_collection
;
CrystalClear (Rigaku, 2005)
;
_computing_data_reduction
;
CrystalClear (Rigaku, 2005)
;
_computing_molecular_graphics
;
DIAMOND (Brandenburg & Putz, 2005)
;
_computing_publication_material
;
PLATON (Spek, 2009) and SHELXL97 (Sheldrick, 2008)
;
_computing_structure_refinement
;
SHELXL97 (Sheldrick, 2008)
;
_computing_structure_solution
;
SHELXS97 (Sheldrick, 2008)
;
_diffrn_ambient_temperature 293(2)
_diffrn_measured_fraction_theta_full 0.997
_diffrn_measured_fraction_theta_max 0.997
_diffrn_measurement_device_type 'Rigaku SCXmini'
_diffrn_measurement_method '\w scans'
_diffrn_radiation_monochromator graphite
_diffrn_radiation_source 'fine-focus sealed tube'
_diffrn_radiation_type MoK\a
_diffrn_radiation_wavelength 0.71073
_diffrn_reflns_av_R_equivalents 0.0287
_diffrn_reflns_av_sigmaI/netI 0.0290
_diffrn_reflns_limit_h_max 14
_diffrn_reflns_limit_h_min -15
_diffrn_reflns_limit_k_max 22
_diffrn_reflns_limit_k_min -20
_diffrn_reflns_limit_l_max 16
_diffrn_reflns_limit_l_min -15
_diffrn_reflns_number 18346
_diffrn_reflns_theta_full 27.48
_diffrn_reflns_theta_max 27.48
_diffrn_reflns_theta_min 3.19
_diffrn_standards_decay_% 0
_diffrn_standards_interval_time 9
_exptl_absorpt_coefficient_mu 0.910
_exptl_absorpt_correction_T_max 0.797
_exptl_absorpt_correction_T_min 0.761
_exptl_absorpt_correction_type multi-scan
_exptl_absorpt_process_details
;
(CrystalClear; Rigaku, 2005)
;
_exptl_crystal_colour colourless
_exptl_crystal_density_diffrn 1.497
_exptl_crystal_density_method 'not measured'
_exptl_crystal_description block
_exptl_crystal_F_000 1208
_exptl_crystal_size_max 0.30
_exptl_crystal_size_mid 0.26
_exptl_crystal_size_min 0.25
_refine_diff_density_max 0.604
_refine_diff_density_min -0.652
_refine_ls_extinction_method none
_refine_ls_goodness_of_fit_ref 0.938
_refine_ls_hydrogen_treatment constr
_refine_ls_matrix_type full
_refine_ls_number_parameters 335
_refine_ls_number_reflns 6110
_refine_ls_number_restraints 19
_refine_ls_restrained_S_all 0.952
_refine_ls_R_factor_all 0.0398
_refine_ls_R_factor_gt 0.0324
_refine_ls_shift/su_max 0.002
_refine_ls_shift/su_mean 0.000
_refine_ls_structure_factor_coef Fsqd
_refine_ls_weighting_details 'calc w=1/[\s^2^(Fo^2^)+(0.0392P)^2^+3.4753P] where P=(Fo^2^+2Fc^2^)/3'
_refine_ls_weighting_scheme calc
_refine_ls_wR_factor_gt 0.0775
_refine_ls_wR_factor_ref 0.0818
_reflns_number_gt 5318
_reflns_number_total 6110
_reflns_threshold_expression I>2sigma(I)
_cod_data_source_file sk3571sup1.cif
_cod_data_source_block I
_cod_original_sg_symbol_H-M 'P 21/n'
_cod_database_code 2019765
_cod_database_fobs_code 2019765

loop_
_symmetry_equiv_pos_as_xyz
'x, y, z'
'-x+1/2, y+1/2, -z+1/2'
'-x, -y, -z'
'x-1/2, -y-1/2, z-1/2'

loop_
_atom_site_type_symbol
_atom_site_label
_atom_site_fract_x
_atom_site_fract_y
_atom_site_fract_z
_atom_site_U_iso_or_equiv
_atom_site_adp_type
_atom_site_calc_flag
_atom_site_refinement_flags
_atom_site_occupancy
_atom_site_symmetry_multiplicity
Cd Cd1 0.801258(14) 0.244510(10) 0.718461(13) 0.02472(7) Uani d . 1 1
P P1 0.25602(6) 0.15254(4) 0.72354(5) 0.03389(16) Uani d . 1 1
N N6 0.7625(2) 0.37253(14) 0.6568(2) 0.0435(6) Uani d . 1 1
N N7 0.9440(2) 0.22471(17) 0.6039(2) 0.0463(6) Uani d . 1 1
N N3 0.6839(2) 0.19920(17) 0.5834(2) 0.0494(6) Uani d . 1 1
N N1 0.8299(2) 0.11808(15) 0.7835(2) 0.0465(6) Uani d . 1 1
N N5 0.9245(2) 0.29835(17) 0.8402(2) 0.0487(6) Uani d . 1 1
N N2 0.8417(3) -0.00781(15) 0.8725(3) 0.0654(9) Uani d . 1 1
N N4 0.5542(3) 0.1402(2) 0.4603(3) 0.0899(14) Uani d . 1 1
N N9 0.6570(2) 0.25909(16) 0.8281(2) 0.0502(7) Uani d . 1 1
N N8 1.0041(2) 0.19281(19) 0.4285(2) 0.0606(8) Uani d . 1 1
C C22 0.6221(3) 0.17521(18) 0.5242(2) 0.0449(7) Uani d . 1 1
C C21 0.8310(2) 0.05794(16) 0.8215(2) 0.0390(6) Uani d . 1 1
C C23 0.9871(3) 0.32318(18) 0.8980(2) 0.0455(7) Uani d . 1 1
C C25 0.9770(2) 0.21247(17) 0.5223(2) 0.0370(6) Uani d . 1 1
C C24 0.7156(2) 0.43040(16) 0.6483(2) 0.0354(6) Uani d . 1 1
C C19 0.1466(3) 0.1737(2) 0.8110(3) 0.0502(8) Uani d . 1 1
H H19A 0.1697 0.2164 0.8563 0.060 Uiso calc R 1 1
H H19B 0.0847 0.1923 0.7696 0.060 Uiso calc R 1 1
C C13 0.3678(2) 0.10658(17) 0.7919(2) 0.0398(6) Uani d . 1 1
C C7 0.3029(3) 0.24403(16) 0.6729(2) 0.0385(6) Uani d . 1 1
C C18 0.3938(2) 0.12893(18) 0.8931(3) 0.0456(7) Uani d . 1 1
H H18 0.3495 0.1641 0.9283 0.055 Uiso calc R 1 1
C C1 0.2155(3) 0.08902(17) 0.6192(2) 0.0417(7) Uani d D 1 1
C C12 0.4132(3) 0.25896(19) 0.6661(3) 0.0482(8) Uani d . 1 1
H H12 0.4635 0.2213 0.6881 0.058 Uiso calc R 1 1
C C11 0.4495(3) 0.3294(2) 0.6270(3) 0.0601(9) Uani d . 1 1
H H11 0.5241 0.3391 0.6234 0.072 Uiso calc R 1 1
C C20 0.1078(3) 0.1074(3) 0.8793(3) 0.0753(12) Uani d . 1 1
H H20A 0.0765 0.0669 0.8361 0.113 Uiso calc R 1 1
H H20B 0.0536 0.1266 0.9264 0.113 Uiso calc R 1 1
H H20C 0.1685 0.0866 0.9188 0.113 Uiso calc R 1 1
C C10 0.3777(3) 0.3846(2) 0.5937(3) 0.0645(10) Uani d . 1 1
H H10 0.4028 0.4314 0.5658 0.077 Uiso calc R 1 1
C C14 0.4327(3) 0.0531(3) 0.7409(3) 0.0715(12) Uani d . 1 1
H H14 0.4147 0.0370 0.6732 0.086 Uiso calc R 1 1
C C16 0.5508(3) 0.0464(3) 0.8906(3) 0.0705(11) Uani d . 1 1
H H16 0.6129 0.0263 0.9238 0.085 Uiso calc R 1 1
C C6 0.2453(3) 0.1034(2) 0.5191(3) 0.0609(9) Uani d D 1 1
H H6 0.2800 0.1502 0.5030 0.073 Uiso calc R 1 1
C C17 0.4865(3) 0.0986(2) 0.9420(3) 0.0605(9) Uani d . 1 1
H H17 0.5049 0.1138 1.0099 0.073 Uiso calc R 1 1
C C8 0.2281(3) 0.3015(2) 0.6420(4) 0.0708(12) Uani d . 1 1
H H8 0.1534 0.2934 0.6483 0.085 Uiso calc R 1 1
C C15 0.5252(4) 0.0234(3) 0.7916(4) 0.0853(15) Uani d . 1 1
H H15 0.5696 -0.0124 0.7575 0.102 Uiso calc R 1 1
C C5 0.2245(4) 0.0491(3) 0.4412(3) 0.0792(13) Uani d . 1 1
H H5 0.2475 0.0591 0.3734 0.095 Uiso calc R 1 1
C C4 0.1716(6) -0.0178(3) 0.4621(4) 0.125(2) Uani d U 1 1
H H4 0.1527 -0.0527 0.4089 0.150 Uiso calc R 1 1
C C9 0.2681(4) 0.3713(2) 0.6014(4) 0.0847(15) Uani d . 1 1
H H9 0.2191 0.4096 0.5791 0.102 Uiso calc R 1 1
C C2 0.1668(7) 0.0204(3) 0.6407(4) 0.146(2) Uani d U 1 1
H H2 0.1468 0.0091 0.7089 0.176 Uiso calc R 1 1
C C3 0.1464(7) -0.0331(4) 0.5623(5) 0.162(3) Uani d U 1 1
H H3 0.1146 -0.0809 0.5789 0.195 Uiso calc R 1 1
C C26 0.5870(3) 0.27917(19) 0.8804(2) 0.0418(7) Uani d . 1 1

loop_
_atom_site_aniso_label
_atom_site_aniso_U_11
_atom_site_aniso_U_22
_atom_site_aniso_U_33
_atom_site_aniso_U_12
_atom_site_aniso_U_13
_atom_site_aniso_U_23
Cd1 0.02464(10) 0.02685(10) 0.02272(10) 0.00198(7) 0.00177(6) -0.00041(7)
P1 0.0336(3) 0.0356(4) 0.0325(4) 0.0024(3) 0.0022(3) 0.0025(3)
N6 0.0526(15) 0.0296(12) 0.0481(14) 0.0018(11) -0.0036(12) 0.0009(11)
N7 0.0425(14) 0.0581(16) 0.0387(14) 0.0004(12) 0.0177(11) 0.0014(12)
N3 0.0467(15) 0.0550(16) 0.0460(15) 0.0039(12) -0.0153(12) -0.0085(13)
N1 0.0554(16) 0.0338(13) 0.0501(15) -0.0005(11) -0.0015(12) 0.0081(11)
N5 0.0444(14) 0.0553(16) 0.0459(15) 0.0077(12) -0.0157(12) -0.0133(12)
N2 0.081(2) 0.0313(14) 0.082(2) -0.0135(14) -0.0432(18) 0.0152(14)
N4 0.107(3) 0.0487(18) 0.111(3) -0.0013(17) -0.083(3) 0.0011(18)
N9 0.0447(15) 0.0624(18) 0.0440(15) 0.0045(12) 0.0196(12) -0.0009(12)
N8 0.0633(18) 0.071(2) 0.0488(16) -0.0267(15) 0.0301(14) -0.0172(14)
C22 0.0463(17) 0.0402(16) 0.0476(17) 0.0026(13) -0.0168(14) 0.0027(13)
C21 0.0422(15) 0.0320(14) 0.0425(15) -0.0033(12) -0.0064(12) -0.0017(12)
C23 0.0483(17) 0.0449(17) 0.0426(16) 0.0109(14) -0.0156(14) -0.0028(13)
C25 0.0316(13) 0.0381(15) 0.0416(16) -0.0036(12) 0.0093(11) 0.0022(12)
C24 0.0418(15) 0.0281(13) 0.0360(14) -0.0059(11) -0.0065(11) -0.0010(11)
C19 0.0408(16) 0.066(2) 0.0436(17) 0.0125(15) 0.0069(13) -0.0034(15)
C13 0.0378(14) 0.0387(15) 0.0429(16) 0.0075(12) 0.0032(12) 0.0097(12)
C7 0.0438(16) 0.0337(14) 0.0378(15) -0.0013(11) -0.0082(12) 0.0029(11)
C18 0.0419(16) 0.0421(16) 0.0527(18) 0.0022(13) -0.0064(13) 0.0008(14)
C1 0.0497(17) 0.0380(15) 0.0375(15) -0.0054(13) 0.0050(13) -0.0015(12)
C12 0.0411(17) 0.0491(18) 0.0545(19) -0.0011(13) 0.0018(14) 0.0110(14)
C11 0.055(2) 0.059(2) 0.066(2) -0.0118(17) 0.0011(17) 0.0117(18)
C20 0.055(2) 0.114(4) 0.058(2) -0.005(2) 0.0231(18) 0.015(2)
C10 0.080(3) 0.0440(19) 0.070(2) -0.0164(18) -0.008(2) 0.0114(17)
C14 0.073(3) 0.091(3) 0.050(2) 0.046(2) 0.0057(18) -0.001(2)
C16 0.052(2) 0.081(3) 0.079(3) 0.022(2) -0.0045(19) 0.024(2)
C6 0.082(3) 0.063(2) 0.0386(17) -0.0177(19) 0.0031(17) -0.0010(16)
C17 0.056(2) 0.062(2) 0.062(2) 0.0040(17) -0.0197(17) 0.0073(18)
C8 0.047(2) 0.051(2) 0.113(3) -0.0042(16) -0.030(2) 0.021(2)
C15 0.073(3) 0.108(4) 0.075(3) 0.058(3) 0.008(2) 0.005(3)
C5 0.114(4) 0.087(3) 0.0371(19) 0.005(3) 0.001(2) -0.010(2)
C4 0.240(6) 0.070(3) 0.065(3) -0.050(4) 0.016(4) -0.032(2)
C9 0.078(3) 0.049(2) 0.126(4) 0.003(2) -0.028(3) 0.034(2)
C2 0.275(6) 0.094(3) 0.072(3) -0.119(4) 0.058(4) -0.031(3)
C3 0.292(6) 0.095(3) 0.102(4) -0.116(4) 0.050(4) -0.037(3)
C26 0.0458(17) 0.0453(16) 0.0348(15) 0.0018(13) 0.0119(13) 0.0022(13)

loop_
_atom_type_symbol
_atom_type_description
_atom_type_scat_dispersion_real
_atom_type_scat_dispersion_imag
_atom_type_scat_source
C C 0.0033 0.0016 'International Tables Vol C Tables 4.2.6.8 and 6.1.1.4'
H H 0.0000 0.0000 'International Tables Vol C Tables 4.2.6.8 and 6.1.1.4'
N N 0.0061 0.0033 'International Tables Vol C Tables 4.2.6.8 and 6.1.1.4'
P P 0.1023 0.0942 'International Tables Vol C Tables 4.2.6.8 and 6.1.1.4'
Cd Cd -0.8075 1.2024 'International Tables Vol C Tables 4.2.6.8 and 6.1.1.4'

loop_
_geom_angle_atom_site_label_1
_geom_angle_atom_site_label_2
_geom_angle_atom_site_label_3
_geom_angle_site_symmetry_1
_geom_angle_site_symmetry_3
_geom_angle
_geom_angle_publ_flag
N1 Cd1 N3 . . 92.49(10) y
N1 Cd1 N7 . . 88.86(10) y
N3 Cd1 N9 . . 90.97(11) y
N5 Cd1 N7 . . 89.59(10) y
N5 Cd1 N6 . . 88.98(9) y
N6 Cd1 N9 . . 87.17(10) y
C25 N7 Cd1 . . 151.8(3) y
C22 N3 Cd1 . . 174.7(3) y
C21 N1 Cd1 . . 170.9(3) y
N9 Cd1 N7 . . 177.41(10) ?
N9 Cd1 N5 . . 92.63(11) ?
N9 Cd1 N1 . . 89.73(10) ?
N5 Cd1 N1 . . 92.01(10) ?
N7 Cd1 N3 . . 86.93(10) ?
N5 Cd1 N3 . . 174.26(10) ?
N7 Cd1 N6 . . 94.21(10) ?
N1 Cd1 N6 . . 176.79(9) ?
N3 Cd1 N6 . . 86.73(9) ?
C1 P1 C7 . . 110.29(14) ?
C1 P1 C13 . . 107.41(15) ?
C7 P1 C13 . . 108.19(14) ?
C1 P1 C19 . . 112.79(16) ?
C7 P1 C19 . . 107.23(16) ?
C13 P1 C19 . . 110.84(15) ?
C24 N6 Cd1 . . 157.5(2) ?
C23 N5 Cd1 . . 177.8(3) ?
C24 N2 C21 2_646 . 123.4(3) ?
C23 N4 C22 4_565 . 123.7(3) ?
C26 N9 Cd1 . . 168.9(3) ?
C26 N8 C25 4_665 . 124.3(3) ?
N3 C22 N4 . . 173.7(3) ?
N1 C21 N2 . . 173.0(3) ?
N5 C23 N4 . 4_666 173.0(4) ?
N7 C25 N8 . . 172.9(3) ?
N6 C24 N2 . 2_656 172.8(3) ?
C20 C19 P1 . . 117.0(3) ?
C20 C19 H19A . . 108.1 ?
P1 C19 H19A . . 108.1 ?
C20 C19 H19B . . 108.1 ?
P1 C19 H19B . . 108.1 ?
H19A C19 H19B . . 107.3 ?
C18 C13 C14 . . 120.0(3) ?
C18 C13 P1 . . 119.9(2) ?
C14 C13 P1 . . 120.0(3) ?
C12 C7 C8 . . 119.4(3) ?
C12 C7 P1 . . 120.3(2) ?
C8 C7 P1 . . 120.3(3) ?
C13 C18 C17 . . 119.5(3) ?
C13 C18 H18 . . 120.2 ?
C17 C18 H18 . . 120.2 ?
C2 C1 C6 . . 118.5(3) ?
C2 C1 P1 . . 119.7(3) ?
C6 C1 P1 . . 121.3(2) ?
C7 C12 C11 . . 120.3(3) ?
C7 C12 H12 . . 119.8 ?
C11 C12 H12 . . 119.8 ?
C10 C11 C12 . . 120.7(4) ?
C10 C11 H11 . . 119.6 ?
C12 C11 H11 . . 119.6 ?
C19 C20 H20A . . 109.5 ?
C19 C20 H20B . . 109.5 ?
H20A C20 H20B . . 109.5 ?
C19 C20 H20C . . 109.5 ?
H20A C20 H20C . . 109.5 ?
H20B C20 H20C . . 109.5 ?
C11 C10 C9 . . 119.7(3) ?
C11 C10 H10 . . 120.2 ?
C9 C10 H10 . . 120.2 ?
C13 C14 C15 . . 119.4(4) ?
C13 C14 H14 . . 120.3 ?
C15 C14 H14 . . 120.3 ?
C15 C16 C17 . . 120.8(3) ?
C15 C16 H16 . . 119.6 ?
C17 C16 H16 . . 119.6 ?
C1 C6 C5 . . 120.6(4) ?
C1 C6 H6 . . 119.7 ?
C5 C6 H6 . . 119.7 ?
C16 C17 C18 . . 120.1(4) ?
C16 C17 H17 . . 119.9 ?
C18 C17 H17 . . 119.9 ?
C9 C8 C7 . . 118.4(4) ?
C9 C8 H8 . . 120.8 ?
C7 C8 H8 . . 120.8 ?
C16 C15 C14 . . 120.2(4) ?
C16 C15 H15 . . 119.9 ?
C14 C15 H15 . . 119.9 ?
C4 C5 C6 . . 120.7(4) ?
C4 C5 H5 . . 119.7 ?
C6 C5 H5 . . 119.7 ?
C3 C4 C5 . . 118.2(4) ?
C3 C4 H4 . . 120.9 ?
C5 C4 H4 . . 120.9 ?
C10 C9 C8 . . 121.4(4) ?
C10 C9 H9 . . 119.3 ?
C8 C9 H9 . . 119.3 ?
C1 C2 C3 . . 120.4(5) ?
C1 C2 H2 . . 119.8 ?
C3 C2 H2 . . 119.8 ?
C4 C3 C2 . . 121.4(5) ?
C4 C3 H3 . . 119.3 ?
C2 C3 H3 . . 119.3 ?
N9 C26 N8 . 4_566 172.3(4) ?

loop_
_geom_bond_atom_site_label_1
_geom_bond_atom_site_label_2
_geom_bond_site_symmetry_2
_geom_bond_distance
_geom_bond_publ_flag
Cd1 N1 . 2.338(2) y
Cd1 N3 . 2.358(3) y
Cd1 N5 . 2.337(2) y
Cd1 N6 . 2.369(2) y
Cd1 N7 . 2.323(3) y
Cd1 N9 . 2.286(3) y
N1 C21 . 1.135(4) yes
N2 C21 . 1.304(4) y
N2 C24 2_646 1.292(4) y
N3 C22 . 1.137(4) y
N4 C22 . 1.301(4) y
N4 C23 4_565 1.296(4) y
N5 C23 . 1.138(4) y
N6 C24 . 1.147(4) y
N7 C25 . 1.144(4) y
N8 C25 . 1.293(4) y
N8 C26 4_665 1.287(4) y
N9 C26 . 1.147(4) y
P1 C1 . 1.783(3) ?
P1 C7 . 1.789(3) ?
P1 C13 . 1.792(3) ?
P1 C19 . 1.796(3) ?
C23 N4 4_666 1.296(4) ?
C24 N2 2_656 1.292(4) ?
C19 C20 . 1.512(5) ?
C19 H19A . 0.9700 ?
C19 H19B . 0.9700 ?
C13 C18 . 1.381(4) ?
C13 C14 . 1.381(4) ?
C7 C12 . 1.379(4) ?
C7 C8 . 1.394(4) ?
C18 C17 . 1.386(4) ?
C18 H18 . 0.9300 ?
C1 C2 . 1.344(5) ?
C1 C6 . 1.358(4) ?
C12 C11 . 1.379(5) ?
C12 H12 . 0.9300 ?
C11 C10 . 1.352(5) ?
C11 H11 . 0.9300 ?
C20 H20A . 0.9600 ?
C20 H20B . 0.9600 ?
C20 H20C . 0.9600 ?
C10 C9 . 1.365(6) ?
C10 H10 . 0.9300 ?
C14 C15 . 1.391(5) ?
C14 H14 . 0.9300 ?
C16 C15 . 1.357(6) ?
C16 C17 . 1.365(6) ?
C16 H16 . 0.9300 ?
C6 C5 . 1.381(5) ?
C6 H6 . 0.9300 ?
C17 H17 . 0.9300 ?
C8 C9 . 1.391(5) ?
C8 H8 . 0.9300 ?
C15 H15 . 0.9300 ?
C5 C4 . 1.343(7) ?
C5 H5 . 0.9300 ?
C4 C3 . 1.348(7) ?
C4 H4 . 0.9300 ?
C9 H9 . 0.9300 ?
C2 C3 . 1.376(6) ?
C2 H2 . 0.9300 ?
C3 H3 . 0.9300 ?
C26 N8 4_566 1.287(4) ?

loop_
_geom_torsion_atom_site_label_1
_geom_torsion_atom_site_label_2
_geom_torsion_atom_site_label_3
_geom_torsion_atom_site_label_4
_geom_torsion
N9 Cd1 N6 C24 -5.9(6)
N7 Cd1 N6 C24 171.9(6)
N5 Cd1 N6 C24 -98.6(6)
N3 Cd1 N6 C24 85.2(6)
N5 Cd1 N7 C25 -163.2(5)
N1 Cd1 N7 C25 104.8(5)
N3 Cd1 N7 C25 12.2(5)
N6 Cd1 N7 C25 -74.3(5)
N5 Cd1 N9 C26 68.4(15)
N1 Cd1 N9 C26 160.4(15)
N3 Cd1 N9 C26 -107.1(15)
N6 Cd1 N9 C26 -20.4(15)
C1 P1 C19 C20 69.7(3)
C7 P1 C19 C20 -168.7(3)
C13 P1 C19 C20 -50.8(3)
C1 P1 C13 C18 -159.9(2)
C7 P1 C13 C18 81.1(3)
C19 P1 C13 C18 -36.2(3)
C1 P1 C13 C14 24.8(3)
C7 P1 C13 C14 -94.2(3)
C19 P1 C13 C14 148.5(3)
C1 P1 C7 C12 -100.8(3)
C13 P1 C7 C12 16.4(3)
C19 P1 C7 C12 136.0(3)
C1 P1 C7 C8 80.6(3)
C13 P1 C7 C8 -162.2(3)
C19 P1 C7 C8 -42.6(3)
C14 C13 C18 C17 1.4(5)
P1 C13 C18 C17 -173.9(3)
C7 P1 C1 C2 -172.9(5)
C13 P1 C1 C2 69.4(5)
C19 P1 C1 C2 -53.1(5)
C7 P1 C1 C6 15.8(3)
C13 P1 C1 C6 -101.9(3)
C19 P1 C1 C6 135.7(3)
C8 C7 C12 C11 -1.5(5)
P1 C7 C12 C11 179.9(3)
C7 C12 C11 C10 -0.6(6)
C12 C11 C10 C9 1.6(7)
C18 C13 C14 C15 -1.3(6)
P1 C13 C14 C15 174.0(4)
C2 C1 C6 C5 0.9(7)
P1 C1 C6 C5 172.3(3)
C15 C16 C17 C18 -0.1(7)
C13 C18 C17 C16 -0.7(5)
C12 C7 C8 C9 2.4(6)
P1 C7 C8 C9 -179.0(4)
C17 C16 C15 C14 0.2(8)
C13 C14 C15 C16 0.5(7)
C1 C6 C5 C4 2.0(8)
C6 C5 C4 C3 -4.8(11)
C11 C10 C9 C8 -0.6(8)
C7 C8 C9 C10 -1.4(7)
C6 C1 C2 C3 -1.0(11)
P1 C1 C2 C3 -172.5(7)
C5 C4 C3 C2 4.7(14)
C1 C2 C3 C4 -1.9(14)
